data_2312626
loop_
_publ_author_name
'Tambornino, Frank'
'Ringelband, Sven'
'Parker, Stewart F.'
'Howard, Christopher M.'
'Fortes, Dominic'

_publ_section_title
;
 A comprehensive characterization of thiophosgene in the solid state
;
_journal_coeditor_code DQ5061SUP1
_journal_issue 5
_journal_name_full 'Acta Crystallographica Section B Structural Science, Crystal Engineering and Materials'
_journal_page_first 495
_journal_page_last 503
_journal_paper_doi 10.1107/S2052520624007583
_journal_volume 80
_journal_year 2024
_chemical_formula_moiety '2(C0.5 Cl S0.5)'
_chemical_formula_sum 'C Cl2 S'
_chemical_formula_weight 114.97
_chemical_name_systematic Thiophosgene
_space_group_crystal_system hexagonal
_space_group_IT_number 176
_space_group_name_Hall '-P 6c'
_space_group_name_H-M_alt 'P 63/m'
_audit_creation_date 2023-11-29
_audit_creation_method
;
Olex2 1.5
(compiled 2023.08.24 svn.re1ec1418 for OlexSys, GUI svn.r6817)
;
_cell_angle_alpha 90
_cell_angle_beta 90
_cell_angle_gamma 120
_cell_formula_units_Z 2
_cell_length_a 6.0132(6)
_cell_length_b 6.0132(6)
_cell_length_c 6.5130(9)
_cell_measurement_reflns_used 1635
_cell_measurement_temperature 100
_cell_measurement_theta_max 68.74
_cell_measurement_theta_min 8.51
_cell_volume 203.95(4)
_computing_cell_refinement
;
X-Area Recipe 1.34.0.0 (STOE, 2019)
;
_computing_data_collection
;
X-Area Pilatus3_SV 1.31.154.0 (STOE, 2019)
;
_computing_data_reduction
;
X-Area Integrate 1.77.0.0 (STOE, 2019)
X-Area LANA 1.77.1.0 (STOE, 2019)
;
_computing_molecular_graphics 'Olex2 1.5 (Dolomanov et al., 2009)'
_computing_publication_material
;
STOE & Cie GmbH, X-Area, software package for collecting single-crystal or
multi-domain crystal data on STOE area-detector diffractometers, for image 
processing, for the correction and scaling of reflection intensities and 
for outlier rejection, version 1.88, Darmstadt 2019
;
_computing_structure_refinement 'XL  (Sheldrick, 2008)'
_diffrn_ambient_temperature 100
_diffrn_detector 'hybrid photon-counting area detector'
_diffrn_detector_area_resol_mean 5.81
_diffrn_detector_type 'DECTRIS PILATUS3 R 300K'
_diffrn_measured_fraction_theta_full 1.000
_diffrn_measured_fraction_theta_max 1.000
_diffrn_measurement_details
;
 1009 frames, detector distance = 40 mm
;
_diffrn_measurement_device '4-circle diffractometer'
_diffrn_measurement_device_type 'STOE STADIVARI'
_diffrn_measurement_method '\w and \f scans'
_diffrn_radiation_collimation '0.5 mm diameter'
_diffrn_radiation_monochromator 'graded multilayer mirror'
_diffrn_radiation_polarisn_norm 270
_diffrn_radiation_probe x-ray
_diffrn_radiation_type 'Cu K\a'
_diffrn_radiation_wavelength 1.54186
_diffrn_radiation_xray_symbol K-L~2,3~
_diffrn_reflns_av_R_equivalents 0.0506
_diffrn_reflns_av_unetI/netI 0.0197
_diffrn_reflns_Laue_measured_fraction_full 1.000
_diffrn_reflns_Laue_measured_fraction_max 1.000
_diffrn_reflns_limit_h_max 6
_diffrn_reflns_limit_h_min -6
_diffrn_reflns_limit_k_max 7
_diffrn_reflns_limit_k_min -3
_diffrn_reflns_limit_l_max 7
_diffrn_reflns_limit_l_min -7
_diffrn_reflns_number 1137
_diffrn_reflns_point_group_measured_fraction_full 1.000
_diffrn_reflns_point_group_measured_fraction_max 1.000
_diffrn_reflns_theta_full 67.686
_diffrn_reflns_theta_max 68.758
_diffrn_reflns_theta_min 8.513
_diffrn_source 'microfocus sealed X-ray tube'
_diffrn_source_current 0.600
_diffrn_source_power 0.030
_diffrn_source_target Cu
_diffrn_source_type 'XENOCS GENIX 3D CU HIGH FLUX'
_diffrn_source_voltage 50
_exptl_absorpt_coefficient_mu 17.200
_exptl_absorpt_correction_T_max 0.1713
_exptl_absorpt_correction_T_min 0.0115
_exptl_absorpt_correction_type multi-scan
_exptl_absorpt_process_details
;
STOE LANA, absorption correction by scaling of reflection intensities.
J. Koziskova, F. Hahn, J. Richter, J. Kozisek, "Comparison of different
absorption corrections on the model structure of tetrakis(\m~2~-acetato)-
diaqua-di-copper(II)", Acta Chimica Slovaca, vol. 9, no. 2, 2016, pp. 136 - 140.
Afterwards a spherical absorption correction was performed within STOE LANA.
;
_exptl_crystal_colour 'clear red'
_exptl_crystal_colour_lustre clear
_exptl_crystal_colour_primary red
_exptl_crystal_density_diffrn 1.872
_exptl_crystal_density_method 'not measured'
_exptl_crystal_description block
_exptl_crystal_F_000 112
_exptl_crystal_preparation 'Grown by slow cooling in 0.3 mm kapillary'
_exptl_crystal_size_max 0.3
_exptl_crystal_size_mid 0.3
_exptl_crystal_size_min 0.3
_refine_diff_density_max 0.424
_refine_diff_density_min -0.386
_refine_diff_density_rms 0.139
_refine_ls_extinction_coef 0.19(4)
_refine_ls_extinction_expression Fc^*^=kFc[1+0.001xFc^2^\l^3^/sin(2\q)]^-1/4^
_refine_ls_extinction_method 'SHELXL-2018/3 (Sheldrick 2018)'
_refine_ls_goodness_of_fit_ref 1.191
_refine_ls_hydrogen_treatment undef
_refine_ls_matrix_type full
_refine_ls_number_parameters 10
_refine_ls_number_reflns 143
_refine_ls_number_restraints 0
_refine_ls_restrained_S_all 1.191
_refine_ls_R_factor_all 0.0595
_refine_ls_R_factor_gt 0.0564
_refine_ls_shift/su_max 0.000
_refine_ls_shift/su_mean 0.000
_refine_ls_structure_factor_coef Fsqd
_refine_ls_weighting_details 'w=1/[\s^2^(Fo^2^)+(0.0882P)^2^+0.0819P] where P=(Fo^2^+2Fc^2^)/3'
_refine_ls_weighting_scheme calc
_refine_ls_wR_factor_gt 0.1343
_refine_ls_wR_factor_ref 0.1414
_reflns_d_resolution_high 0.827
_reflns_d_resolution_low 6.513
_reflns_Friedel_coverage 0.000
_reflns_limit_h_max 6
_reflns_limit_h_min -6
_reflns_limit_k_max 7
_reflns_limit_k_min -2
_reflns_limit_l_max 7
_reflns_limit_l_min -7
_reflns_number_gt 130
_reflns_number_total 143
_reflns_threshold_expression 'I > 2\s(I)'
_cod_data_source_file dq5061.cif
_cod_data_source_block I
_cod_depositor_comments 'Adding full bibliography for 2312626--2312648.cif.'
_cod_original_cell_volume 203.95(5)
_cod_database_code 2312626
_shelx_shelxl_version_number 2018/3
_shelx_space_group_comment
;
The symmetry employed for this shelxl refinement is uniquely defined
by the following loop, which should always be used as a source of
symmetry information in preference to the above space-group names.
They are only intended as comments.
;
_shelx_estimated_absorpt_t_max 0.079
_shelx_estimated_absorpt_t_min 0.079
_olex2_refinement_description
;
1. Shared sites
{Cl1, S1}
2. Uiso/Uaniso restraints and constraints
Uanis(Cl1) = Uanis(S1)
3. Others
 Fixed Sof: Cl1(0.333333) S1(0.16666)
;
_olex2_submission_special_instructions 'No special instructions were received'

loop_
_space_group_symop_operation_xyz
'x, y, z'
'x-y, x, z+1/2'
'-y, x-y, z'
'-x, -y, z+1/2'
'-x+y, -x, z'
'y, -x+y, z+1/2'
'-x, -y, -z'
'-x+y, -x, -z-1/2'
'y, -x+y, -z'
'x, y, -z-1/2'
'x-y, x, -z'
'-y, x-y, -z-1/2'

loop_
_atom_site_label
_atom_site_type_symbol
_atom_site_fract_x
_atom_site_fract_y
_atom_site_fract_z
_atom_site_U_iso_or_equiv
_atom_site_adp_type
_atom_site_occupancy
_atom_site_site_symmetry_order
_atom_site_calc_flag
_atom_site_refinement_flags_posn
_atom_site_refinement_flags_adp
_atom_site_refinement_flags_occupancy
_atom_site_disorder_assembly
_atom_site_disorder_group
Cl1 Cl 0.6220(2) 0.9338(2) 0.250000 0.0693(11) Uani 0.6667 2 d S T P . .
S1 S 0.6220(2) 0.9338(2) 0.250000 0.0693(11) Uani 0.3333 2 d S T P . .
C1 C 0.333333 0.666667 0.250000 0.0538(18) Uani 1 6 d S T P . .

loop_
_atom_site_aniso_label
_atom_site_aniso_U_11
_atom_site_aniso_U_22
_atom_site_aniso_U_33
_atom_site_aniso_U_23
_atom_site_aniso_U_13
_atom_site_aniso_U_12
Cl1 0.0556(12) 0.0592(12) 0.0821(14) 0.000 0.000 0.0205(7)
S1 0.0556(12) 0.0592(12) 0.0821(14) 0.000 0.000 0.0205(7)
C1 0.057(3) 0.057(3) 0.047(4) 0.000 0.000 0.0287(13)

loop_
_atom_type_symbol
_atom_type_description
_atom_type_scat_dispersion_real
_atom_type_scat_dispersion_imag
_atom_type_scat_source
C C 0.0181 0.0091 'International Tables Vol C Tables 4.2.6.8 and 6.1.1.4'
Cl Cl 0.3639 0.7018 'International Tables Vol C Tables 4.2.6.8 and 6.1.1.4'
S S 0.3331 0.5567 'International Tables Vol C Tables 4.2.6.8 and 6.1.1.4'

loop_
_geom_angle_atom_site_label_1
_geom_angle_atom_site_label_2
_geom_angle_atom_site_label_3
_geom_angle
_geom_angle_site_symmetry_1
_geom_angle_site_symmetry_3
_geom_angle_publ_flag
Cl1 C1 Cl1 120.0 3_665 . ?
Cl1 C1 Cl1 120.000(1) . 8_566 ?
Cl1 C1 Cl1 120.0 3_665 8_566 ?

loop_
_geom_bond_atom_site_label_1
_geom_bond_atom_site_label_2
_geom_bond_distance
_geom_bond_site_symmetry_2
_geom_bond_publ_flag
Cl1 C1 1.6749(12) . ?
